data_1561862
loop_
_publ_author_name
'Ward, Matthew D.'
'Oh, George N.'
'Mesbah, Adel'
'Lee, Minseong'
'Sang Choi, Eun'
'Ibers, James A.'

_publ_section_title
;
 Syntheses and characterization of the cubic uranium chalcogenides
 Rh2U6S15, Cs2Ti2U6Se15, Cs2Cr2U6Se15, and Cs2Ti2U6Te15
;
_journal_name_full 'Journal of Solid State Chemistry'
_journal_page_first 14
_journal_page_last 19
_journal_paper_doi 10.1016/j.jssc.2015.04.005
_journal_volume 228
_journal_year 2015
_chemical_formula_moiety 'Rh2 S15 U6'
_chemical_formula_sum 'Rh2 S15 U6'
_chemical_formula_weight 2114.90
_space_group_crystal_system cubic
_space_group_IT_number 229
_space_group_name_Hall '-I 4 2 3'
_space_group_name_H-M_alt 'I m -3 m'
_atom_sites_solution_hydrogens .
_cell_angle_alpha 90
_cell_angle_beta 90
_cell_angle_gamma 90
_cell_formula_units_Z 4
_cell_length_a 13.1990(9)
_cell_length_b 13.1990(9)
_cell_length_c 13.1990(9)
_cell_measurement_reflns_used 3971
_cell_measurement_temperature 100(2)
_cell_measurement_theta_max 32.58
_cell_measurement_theta_min 2.18
_cell_volume 2299.4(3)
_computing_cell_refinement 'Bruker SAINT'
_computing_data_collection 'Bruker APEX2'
_computing_data_reduction 'Bruker SAINT'
_computing_molecular_graphics 'Crystalmaker (Palmer, 2013)'
_computing_publication_material 'SHELXL-2013 (Sheldrick, 2013)'
_computing_structure_refinement 'SHELXL-2013 (Sheldrick, 2013)'
_computing_structure_solution 'SHELXS-2013 (Sheldrick, 2013)'
_diffrn_ambient_temperature 100(2)
_diffrn_measured_fraction_theta_full 0.996
_diffrn_measured_fraction_theta_max 1.000
_diffrn_measurement_device_type 'Bruker APEX-II CCD'
_diffrn_measurement_method '\f and \w scans'
_diffrn_radiation_type MoK\a
_diffrn_radiation_wavelength 0.71073
_diffrn_reflns_av_R_equivalents 0.0749
_diffrn_reflns_av_unetI/netI 0.0115
_diffrn_reflns_Laue_measured_fraction_full 0.996
_diffrn_reflns_Laue_measured_fraction_max 1.000
_diffrn_reflns_limit_h_max 20
_diffrn_reflns_limit_h_min -20
_diffrn_reflns_limit_k_max 20
_diffrn_reflns_limit_k_min -20
_diffrn_reflns_limit_l_max 20
_diffrn_reflns_limit_l_min -20
_diffrn_reflns_number 35806
_diffrn_reflns_point_group_measured_fraction_full 0.996
_diffrn_reflns_point_group_measured_fraction_max 1.000
_diffrn_reflns_theta_full 25.242
_diffrn_reflns_theta_max 33.036
_diffrn_reflns_theta_min 2.182
_exptl_absorpt_coefficient_mu 44.839
_exptl_absorpt_correction_T_max 0.3235
_exptl_absorpt_correction_T_min 0.1945
_exptl_absorpt_correction_type numerical
_exptl_absorpt_process_details 'face-indexed SADABS (Sheldrick, 2008)'
_exptl_crystal_colour Black
_exptl_crystal_density_diffrn 6.109
_exptl_crystal_description Prism
_exptl_crystal_F_000 3528
_exptl_crystal_size_max 0.060
_exptl_crystal_size_mid 0.048
_exptl_crystal_size_min 0.037
_refine_diff_density_max 6.911
_refine_diff_density_min -1.259
_refine_diff_density_rms 0.473
_refine_ls_extinction_coef 0.00052(7)
_refine_ls_extinction_expression Fc^*^=kFc[1+0.001xFc^2^\l^3^/sin(2\q)]^-1/4^
_refine_ls_extinction_method SHELXL
_refine_ls_goodness_of_fit_ref 1.829
_refine_ls_hydrogen_treatment undef
_refine_ls_matrix_type full
_refine_ls_number_parameters 16
_refine_ls_number_reflns 473
_refine_ls_number_restraints 0
_refine_ls_restrained_S_all 1.829
_refine_ls_R_factor_all 0.0261
_refine_ls_R_factor_gt 0.0247
_refine_ls_shift/su_max 0.018
_refine_ls_shift/su_mean 0.004
_refine_ls_structure_factor_coef Fsqd
_refine_ls_weighting_details 'w=1/[\s^2^(Fo^2^)+(0.0436P)^2^] where P=(1.0000Fo^2^+0.0000Fc^2^)'
_refine_ls_weighting_scheme calc
_refine_ls_wR_factor_gt 0.0947
_refine_ls_wR_factor_ref 0.0973
_reflns_Friedel_coverage 0.000
_reflns_Friedel_fraction_full .
_reflns_Friedel_fraction_max .
_reflns_number_gt 462
_reflns_number_total 473
_reflns_threshold_expression 'I > 2\s(I)'
_cod_data_source_file 1.cif
_cod_data_source_block Rh2U6S15
_cod_original_cell_volume 2299.4(5)
_cod_database_code 1561862
_shelx_space_group_comment
;
The symmetry employed for this shelxl refinement is uniquely defined
by the following loop, which should always be used as a source of
symmetry information in preference to the above space-group names.
They are only intended as comments.
;
_shelxl_version_number 2013-3

loop_
_space_group_symop_operation_xyz
'x, y, z'
'-x, -y, z'
'-x, y, -z'
'x, -y, -z'
'z, x, y'
'z, -x, -y'
'-z, -x, y'
'-z, x, -y'
'y, z, x'
'-y, z, -x'
'y, -z, -x'
'-y, -z, x'
'y, x, -z'
'-y, -x, -z'
'y, -x, z'
'-y, x, z'
'x, z, -y'
'-x, z, y'
'-x, -z, -y'
'x, -z, y'
'z, y, -x'
'z, -y, x'
'-z, y, x'
'-z, -y, -x'
'x+1/2, y+1/2, z+1/2'
'-x+1/2, -y+1/2, z+1/2'
'-x+1/2, y+1/2, -z+1/2'
'x+1/2, -y+1/2, -z+1/2'
'z+1/2, x+1/2, y+1/2'
'z+1/2, -x+1/2, -y+1/2'
'-z+1/2, -x+1/2, y+1/2'
'-z+1/2, x+1/2, -y+1/2'
'y+1/2, z+1/2, x+1/2'
'-y+1/2, z+1/2, -x+1/2'
'y+1/2, -z+1/2, -x+1/2'
'-y+1/2, -z+1/2, x+1/2'
'y+1/2, x+1/2, -z+1/2'
'-y+1/2, -x+1/2, -z+1/2'
'y+1/2, -x+1/2, z+1/2'
'-y+1/2, x+1/2, z+1/2'
'x+1/2, z+1/2, -y+1/2'
'-x+1/2, z+1/2, y+1/2'
'-x+1/2, -z+1/2, -y+1/2'
'x+1/2, -z+1/2, y+1/2'
'z+1/2, y+1/2, -x+1/2'
'z+1/2, -y+1/2, x+1/2'
'-z+1/2, y+1/2, x+1/2'
'-z+1/2, -y+1/2, -x+1/2'
'-x, -y, -z'
'x, y, -z'
'x, -y, z'
'-x, y, z'
'-z, -x, -y'
'-z, x, y'
'z, x, -y'
'z, -x, y'
'-y, -z, -x'
'y, -z, x'
'-y, z, x'
'y, z, -x'
'-y, -x, z'
'y, x, z'
'-y, x, -z'
'y, -x, -z'
'-x, -z, y'
'x, -z, -y'
'x, z, y'
'-x, z, -y'
'-z, -y, x'
'-z, y, -x'
'z, -y, -x'
'z, y, x'
'-x+1/2, -y+1/2, -z+1/2'
'x+1/2, y+1/2, -z+1/2'
'x+1/2, -y+1/2, z+1/2'
'-x+1/2, y+1/2, z+1/2'
'-z+1/2, -x+1/2, -y+1/2'
'-z+1/2, x+1/2, y+1/2'
'z+1/2, x+1/2, -y+1/2'
'z+1/2, -x+1/2, y+1/2'
'-y+1/2, -z+1/2, -x+1/2'
'y+1/2, -z+1/2, x+1/2'
'-y+1/2, z+1/2, x+1/2'
'y+1/2, z+1/2, -x+1/2'
'-y+1/2, -x+1/2, z+1/2'
'y+1/2, x+1/2, z+1/2'
'-y+1/2, x+1/2, -z+1/2'
'y+1/2, -x+1/2, -z+1/2'
'-x+1/2, -z+1/2, y+1/2'
'x+1/2, -z+1/2, -y+1/2'
'x+1/2, z+1/2, y+1/2'
'-x+1/2, z+1/2, -y+1/2'
'-z+1/2, -y+1/2, x+1/2'
'-z+1/2, y+1/2, -x+1/2'
'z+1/2, -y+1/2, -x+1/2'
'z+1/2, y+1/2, x+1/2'

loop_
_atom_site_label
_atom_site_type_symbol
_atom_site_fract_x
_atom_site_fract_y
_atom_site_fract_z
_atom_site_U_iso_or_equiv
_atom_site_adp_type
_atom_site_occupancy
_atom_site_site_symmetry_order
_atom_site_calc_flag
_atom_site_refinement_flags_posn
_atom_site_refinement_flags_adp
_atom_site_refinement_flags_occupancy
_atom_site_disorder_assembly
_atom_site_disorder_group
U1 U 0.0000 0.29659(2) 0.29659(2) 0.0058(2) Uani 1 4 d S T P . .
Rh1 Rh 0.2500 0.2500 0.2500 0.0042(3) Uani 1 12 d S T P . .
S1 S 0.12972(10) 0.12972(10) 0.31034(14) 0.0060(3) Uani 1 2 d S T P . .
S2 S 0.2500 0.0000 0.5000 0.0109(7) Uani 1 8 d S T P . .

loop_
_atom_site_aniso_label
_atom_site_aniso_U_11
_atom_site_aniso_U_22
_atom_site_aniso_U_33
_atom_site_aniso_U_23
_atom_site_aniso_U_13
_atom_site_aniso_U_12
U1 0.0048(2) 0.0063(2) 0.0063(2) 0.00133(10) 0.000 0.000
Rh1 0.0042(3) 0.0042(3) 0.0042(3) 0.0003(2) 0.0003(2) 0.0003(2)
S1 0.0054(4) 0.0054(4) 0.0074(7) 0.0003(4) 0.0003(4) 0.0006(5)
S2 0.0210(19) 0.0059(9) 0.0059(9) 0.000 0.000 0.000

loop_
_atom_type_symbol
_atom_type_description
_atom_type_scat_dispersion_real
_atom_type_scat_dispersion_imag
_atom_type_scat_source
S S 0.1246 0.1234 'International Tables Vol C Tables 4.2.6.8 and 6.1.1.4'
Rh Rh -1.1178 0.9187 'International Tables Vol C Tables 4.2.6.8 and 6.1.1.4'
U U -9.6767 9.6646 'International Tables Vol C Tables 4.2.6.8 and 6.1.1.4'

loop_
_geom_angle_atom_site_label_1
_geom_angle_atom_site_label_2
_geom_angle_atom_site_label_3
_geom_angle
_geom_angle_site_symmetry_1
_geom_angle_site_symmetry_3
S2 U1 S2 115.804(14) 9 77
S2 U1 S1 76.16(4) 9 59
S2 U1 S1 141.48(4) 77 59
S2 U1 S1 141.48(4) 9 52
S2 U1 S1 76.16(4) 77 52
S1 U1 S1 74.17(7) 59 52
S2 U1 S1 76.16(4) 9 9
S2 U1 S1 141.48(4) 77 9
S1 U1 S1 75.53(7) 59 9
S1 U1 S1 118.51(8) 52 9
S2 U1 S1 141.49(4) 9 .
S2 U1 S1 76.16(4) 77 .
S1 U1 S1 118.51(8) 59 .
S1 U1 S1 75.53(7) 52 .
S1 U1 S1 74.17(7) 9 .
S2 U1 S1 75.175(19) 9 77
S2 U1 S1 75.175(19) 77 77
S1 U1 S1 141.53(3) 59 77
S1 U1 S1 141.53(3) 52 77
S1 U1 S1 73.11(6) 9 77
S1 U1 S1 73.11(6) . 77
S2 U1 S1 75.175(19) 9 30_455
S2 U1 S1 75.175(19) 77 30_455
S1 U1 S1 73.11(6) 59 30_455
S1 U1 S1 73.11(6) 52 30_455
S1 U1 S1 141.53(3) 9 30_455
S1 U1 S1 141.53(3) . 30_455
S1 U1 S1 122.43(7) 77 30_455
S2 U1 Rh1 97.784(2) 9 28_455
S2 U1 Rh1 97.784(2) 77 28_455
S1 U1 Rh1 43.74(4) 59 28_455
S1 U1 Rh1 43.74(4) 52 28_455
S1 U1 Rh1 117.51(4) 9 28_455
S1 U1 Rh1 117.51(4) . 28_455
S1 U1 Rh1 165.98(4) 77 28_455
S1 U1 Rh1 43.55(4) 30_455 28_455
S2 U1 Rh1 97.784(2) 9 .
S2 U1 Rh1 97.784(2) 77 .
S1 U1 Rh1 117.51(4) 59 .
S1 U1 Rh1 117.51(4) 52 .
S1 U1 Rh1 43.74(4) 9 .
S1 U1 Rh1 43.74(4) . .
S1 U1 Rh1 43.55(4) 77 .
S1 U1 Rh1 165.98(4) 30_455 .
Rh1 U1 Rh1 150.468(12) 28_455 .
S2 U1 U1 116.782(13) 9 81
S2 U1 U1 43.571(1) 77 81
S1 U1 U1 164.15(4) 59 81
S1 U1 U1 97.21(4) 52 81
S1 U1 U1 97.93(4) 9 81
S1 U1 U1 45.70(4) . 81
S1 U1 U1 44.465(8) 77 81
S1 U1 U1 117.74(2) 30_455 81
Rh1 U1 U1 135.739(5) 28_455 81
Rh1 U1 U1 54.212(3) . 81
S2 U1 U1 43.571(1) 9 77
S2 U1 U1 116.782(13) 77 77
S1 U1 U1 97.21(4) 59 77
S1 U1 U1 164.15(4) 52 77
S1 U1 U1 45.70(4) 9 77
S1 U1 U1 97.93(4) . 77
S1 U1 U1 44.465(8) 77 77
S1 U1 U1 117.74(2) 30_455 77
Rh1 U1 U1 135.739(5) 28_455 77
Rh1 U1 U1 54.212(3) . 77
U1 U1 U1 87.828(13) 81 77
S1 Rh1 S1 180.0 81 9
S1 Rh1 S1 90.09(6) 81 77
S1 Rh1 S1 89.91(6) 9 77
S1 Rh1 S1 89.91(6) 81 5
S1 Rh1 S1 90.09(6) 9 5
S1 Rh1 S1 180.00(5) 77 5
S1 Rh1 S1 90.09(6) 81 73
S1 Rh1 S1 89.91(6) 9 73
S1 Rh1 S1 90.09(6) 77 73
S1 Rh1 S1 89.91(6) 5 73
S1 Rh1 S1 89.91(6) 81 .
S1 Rh1 S1 90.09(6) 9 .
S1 Rh1 S1 89.91(6) 77 .
S1 Rh1 S1 90.09(6) 5 .
S1 Rh1 S1 180.0 73 .
S1 Rh1 U1 54.228(3) 81 73
S1 Rh1 U1 125.772(3) 9 73
S1 Rh1 U1 124.30(4) 77 73
S1 Rh1 U1 55.70(4) 5 73
S1 Rh1 U1 54.228(3) 73 73
S1 Rh1 U1 125.772(3) . 73
S1 Rh1 U1 55.70(4) 81 5
S1 Rh1 U1 124.30(4) 9 5
S1 Rh1 U1 125.772(3) 77 5
S1 Rh1 U1 54.228(3) 5 5
S1 Rh1 U1 125.772(3) 73 5
S1 Rh1 U1 54.228(3) . 5
U1 Rh1 U1 71.576(6) 73 5
S1 Rh1 U1 124.30(4) 81 77
S1 Rh1 U1 55.70(4) 9 77
S1 Rh1 U1 54.228(3) 77 77
S1 Rh1 U1 125.772(3) 5 77
S1 Rh1 U1 54.228(3) 73 77
S1 Rh1 U1 125.772(3) . 77
U1 Rh1 U1 108.424(6) 73 77
U1 Rh1 U1 180.0 5 77
S1 Rh1 U1 125.772(3) 81 9
S1 Rh1 U1 54.228(3) 9 9
S1 Rh1 U1 125.772(3) 77 9
S1 Rh1 U1 54.228(3) 5 9
S1 Rh1 U1 55.70(4) 73 9
S1 Rh1 U1 124.30(4) . 9
U1 Rh1 U1 71.576(6) 73 9
U1 Rh1 U1 108.424(6) 5 9
U1 Rh1 U1 71.576(6) 77 9
S1 Rh1 U1 54.228(3) 81 81
S1 Rh1 U1 125.772(3) 9 81
S1 Rh1 U1 54.228(3) 77 81
S1 Rh1 U1 125.772(3) 5 81
S1 Rh1 U1 124.30(4) 73 81
S1 Rh1 U1 55.70(4) . 81
U1 Rh1 U1 108.424(6) 73 81
U1 Rh1 U1 71.576(6) 5 81
U1 Rh1 U1 108.424(6) 77 81
U1 Rh1 U1 180.0 9 81
S1 Rh1 U1 125.772(3) 81 .
S1 Rh1 U1 54.228(3) 9 .
S1 Rh1 U1 55.70(4) 77 .
S1 Rh1 U1 124.30(4) 5 .
S1 Rh1 U1 125.772(3) 73 .
S1 Rh1 U1 54.228(3) . .
U1 Rh1 U1 180.0 73 .
U1 Rh1 U1 108.425(6) 5 .
U1 Rh1 U1 71.575(6) 77 .
U1 Rh1 U1 108.425(6) 9 .
U1 Rh1 U1 71.575(6) 81 .
Rh1 S1 U1 82.03(4) . 5
Rh1 S1 U1 82.03(4) . .
U1 S1 U1 163.91(7) 5 .
Rh1 S1 U1 80.75(5) . 81
U1 S1 U1 89.84(4) 5 81
U1 S1 U1 89.84(4) . 81
U1 S2 U1 92.858(3) 34_545 6_556
U1 S2 U1 92.858(3) 34_545 5
U1 S2 U1 154.197(14) 6_556 5
U1 S2 U1 154.197(14) 34_545 81
U1 S2 U1 92.858(3) 6_556 81
U1 S2 U1 92.858(3) 5 81

loop_
_geom_bond_atom_site_label_1
_geom_bond_atom_site_label_2
_geom_bond_distance
_geom_bond_site_symmetry_2
U1 S2 2.7543(3) 9
U1 S2 2.7543(3) 77
U1 S1 2.7957(4) 59
U1 S1 2.7957(4) 52
U1 S1 2.7957(4) 9
U1 S1 2.7957(4) .
U1 S1 2.8563(19) 77
U1 S1 2.8563(19) 30_455
U1 Rh1 3.4124(3) 28_455
U1 Rh1 3.4124(3) .
U1 U1 3.9911(3) 81
U1 U1 3.9911(3) 77
Rh1 S1 2.3822(18) 81
Rh1 S1 2.3822(18) 9
Rh1 S1 2.3822(18) 77
Rh1 S1 2.3822(18) 5
Rh1 S1 2.3822(18) 73
Rh1 S1 2.3822(18) .
Rh1 U1 3.4124(3) 73
Rh1 U1 3.4124(2) 5
Rh1 U1 3.4124(3) 77
Rh1 U1 3.4124(3) 9
Rh1 U1 3.4124(3) 81
S1 U1 2.7957(4) 5
S1 U1 2.8563(19) 81
S2 U1 2.7543(3) 34_545
S2 U1 2.7543(3) 6_556
S2 U1 2.7543(3) 5
S2 U1 2.7543(3) 81
